data_7719234
loop_
_publ_author_name
'Jujam, Manojkumar'
'Yadav, Abhishek Kumar'
'Dharavath, Srinivas'

_publ_section_title
;
 Crystal engineering of dinitropyrazine-based sodium E-MOFs: toward
 thermally robust and low-sensitivity energetic materials.
;
_journal_issue 35
_journal_name_full 'Dalton transactions (Cambridge, England : 2003)'
_journal_page_first 13347
_journal_page_last 13355
_journal_paper_doi 10.1039/d5dt01508a
_journal_volume 54
_journal_year 2025
_chemical_formula_moiety 'C4 H5 N4 Na O8'
_chemical_formula_sum 'C4 H5 N4 Na O8'
_chemical_formula_weight 260.11
_space_group_crystal_system triclinic
_space_group_IT_number 2
_space_group_name_Hall '-P 1'
_space_group_name_H-M_alt 'P -1'
_atom_sites_solution_hydrogens difmap
_atom_sites_solution_primary iterative
_audit_creation_date 2025-05-19
_audit_creation_method
;
Olex2 1.3
(compiled 2020.11.12 svn.r5f609507 for OlexSys, GUI svn.r6272)
;
_audit_update_record
;
2025-06-09 deposited with the CCDC.	2025-07-30 downloaded from the CCDC.
;
_cell_angle_alpha 105.7120(10)
_cell_angle_beta 99.7330(10)
_cell_angle_gamma 98.5610(10)
_cell_formula_units_Z 2
_cell_length_a 5.0582(2)
_cell_length_b 8.6471(4)
_cell_length_c 11.0010(5)
_cell_measurement_reflns_used 5554
_cell_measurement_temperature 100
_cell_measurement_theta_max 28.39
_cell_measurement_theta_min 2.50
_cell_volume 446.81(3)
_computing_cell_refinement 'SAINT V8.38A (Bruker, 2018)'
_computing_data_reduction 'SAINT V8.38A (Bruker, 2018)'
_computing_molecular_graphics 'Olex2 1.3 (Dolomanov et al., 2009)'
_computing_publication_material 'Olex2 1.3 (Dolomanov et al., 2009)'
_computing_structure_refinement 'SHELXL 2018/3 (Sheldrick, 2015)'
_computing_structure_solution 'olex2.solve 1.3 (Bourhis et al., 2015)'
_diffrn_ambient_temperature 100
_diffrn_measured_fraction_theta_full 0.962
_diffrn_measured_fraction_theta_max 0.970
_diffrn_measurement_device_type 'Bruker APEX-II CCD'
_diffrn_measurement_method '\f and \w scans'
_diffrn_radiation_type MoK\a
_diffrn_radiation_wavelength 0.71073
_diffrn_reflns_av_R_equivalents 0.0283
_diffrn_reflns_av_unetI/netI 0.0309
_diffrn_reflns_Laue_measured_fraction_full 0.962
_diffrn_reflns_Laue_measured_fraction_max 0.970
_diffrn_reflns_limit_h_max 6
_diffrn_reflns_limit_h_min -6
_diffrn_reflns_limit_k_max 11
_diffrn_reflns_limit_k_min -11
_diffrn_reflns_limit_l_max 14
_diffrn_reflns_limit_l_min -14
_diffrn_reflns_number 6825
_diffrn_reflns_point_group_measured_fraction_full 0.962
_diffrn_reflns_point_group_measured_fraction_max 0.970
_diffrn_reflns_theta_full 25.242
_diffrn_reflns_theta_max 28.386
_diffrn_reflns_theta_min 2.673
_diffrn_source_current 1.0
_diffrn_source_power 0.05
_diffrn_source_voltage 50.0
_diffrn_standards_number 0
_exptl_absorpt_coefficient_mu 0.225
_exptl_absorpt_correction_T_max 0.7457
_exptl_absorpt_correction_T_min 0.6215
_exptl_absorpt_correction_type none
_exptl_absorpt_process_details
;
SADABS-2016/2 (Bruker,2016/2) was used for absorption correction.
wR2(int) was 0.1863 before and 0.0451 after correction.
The Ratio of minimum to maximum transmission is 0.8334.
The \l/2 correction factor is Not present.
;
_exptl_crystal_colour 'metallic yellowish yellow'
_exptl_crystal_colour_lustre metallic
_exptl_crystal_colour_modifier yellowish
_exptl_crystal_colour_primary yellow
_exptl_crystal_density_diffrn 1.933
_exptl_crystal_description block
_exptl_crystal_F_000 264
_exptl_crystal_size_max 0.125
_exptl_crystal_size_mid 0.12
_exptl_crystal_size_min 0.1
_refine_diff_density_max 0.483
_refine_diff_density_min -0.239
_refine_diff_density_rms 0.053
_refine_ls_extinction_method none
_refine_ls_goodness_of_fit_ref 1.063
_refine_ls_hydrogen_treatment refall
_refine_ls_matrix_type full
_refine_ls_number_parameters 177
_refine_ls_number_reflns 2166
_refine_ls_number_restraints 0
_refine_ls_restrained_S_all 1.063
_refine_ls_R_factor_all 0.0307
_refine_ls_R_factor_gt 0.0297
_refine_ls_shift/su_max 0.000
_refine_ls_shift/su_mean 0.000
_refine_ls_structure_factor_coef Fsqd
_refine_ls_weighting_details 'w=1/[\s^2^(Fo^2^)+(0.0430P)^2^+0.1735P] where P=(Fo^2^+2Fc^2^)/3'
_refine_ls_weighting_scheme calc
_refine_ls_wR_factor_gt 0.0834
_refine_ls_wR_factor_ref 0.0842
_reflns_Friedel_coverage 0.000
_reflns_number_gt 2087
_reflns_number_total 2166
_reflns_threshold_expression 'I > 2\s(I)'
_cod_data_source_file d5dt01508a2.cif
_cod_data_source_block 2decb_0m_a
_cod_depositor_comments 'Adding full bibliography for 7719232--7719234.cif.'
_cod_database_code 7719234
_shelx_shelxl_version_number 2018/3
_shelx_space_group_comment
;
The symmetry employed for this shelxl refinement is uniquely defined
by the following loop, which should always be used as a source of
symmetry information in preference to the above space-group names.
They are only intended as comments.
;
_shelx_estimated_absorpt_t_max 0.978
_shelx_estimated_absorpt_t_min 0.972
_olex2_refinement_description
;
;
_olex2_submission_special_instructions 'No special instructions were received'

loop_
_space_group_symop_operation_xyz
'x, y, z'
'-x, -y, -z'

loop_
_atom_site_label
_atom_site_type_symbol
_atom_site_fract_x
_atom_site_fract_y
_atom_site_fract_z
_atom_site_U_iso_or_equiv
_atom_site_adp_type
_atom_site_occupancy
_atom_site_site_symmetry_order
_atom_site_calc_flag
_atom_site_refinement_flags_posn
_atom_site_refinement_flags_adp
_atom_site_refinement_flags_occupancy
_atom_site_disorder_assembly
_atom_site_disorder_group
Na1 Na 1.000000 0.500000 1.000000 0.01434(15) Uani 1 2 d S . P . .
Na2 Na 1.000000 0.000000 1.000000 0.01352(15) Uani 1 2 d S . P . .
O6 O 0.95684(15) 0.32033(9) 0.79520(7) 0.01215(17) Uani 1 1 d . . . . .
O1 O 0.75062(15) 0.01008(9) 0.37579(7) 0.01220(17) Uani 1 1 d . . . . .
O8 O 1.29580(16) 0.12349(10) 0.89173(7) 0.01318(17) Uani 1 1 d . . . . .
O3 O 0.12602(15) 0.26835(10) 0.30652(7) 0.01477(18) Uani 1 1 d . . . . .
O4 O 0.31246(15) 0.55761(9) 0.71045(7) 0.01309(17) Uani 1 1 d . . . . .
O2 O 0.33444(16) 0.07917(10) 0.22004(7) 0.01648(19) Uani 1 1 d . . . . .
O7 O 0.82471(17) 0.24799(10) 1.04142(8) 0.01370(17) Uani 1 1 d . . . . .
O5 O 0.58428(17) 0.51042(11) 0.86461(8) 0.01757(19) Uani 1 1 d . . . . .
N2 N 0.84035(17) 0.17263(11) 0.58327(8) 0.00935(18) Uani 1 1 d . . . . .
N1 N 0.42849(17) 0.32552(10) 0.53510(8) 0.00918(18) Uani 1 1 d . . . . .
N4 N 0.48505(17) 0.48561(10) 0.74884(8) 0.01007(18) Uani 1 1 d . . . . .
N3 N 0.30118(17) 0.18558(11) 0.31428(8) 0.01036(18) Uani 1 1 d . . . . .
C4 C 0.57157(19) 0.36272(12) 0.65302(9) 0.0093(2) Uani 1 1 d . . . . .
C2 C 0.69332(19) 0.12308(12) 0.45662(9) 0.00892(19) Uani 1 1 d . . . . .
C3 C 0.80197(19) 0.28985(12) 0.68873(10) 0.00880(19) Uani 1 1 d . . . . .
C1 C 0.47870(19) 0.21363(12) 0.43965(9) 0.0092(2) Uani 1 1 d . . . . .
H2 H 0.971(3) 0.125(2) 0.5971(16) 0.019(4) Uiso 1 1 d . . . . .
H8A H 1.327(4) 0.064(3) 0.825(2) 0.040(5) Uiso 1 1 d . . . . .
H7A H 0.666(5) 0.226(3) 1.006(2) 0.046(6) Uiso 1 1 d . . . . .
H8B H 1.213(4) 0.182(2) 0.8664(19) 0.032(5) Uiso 1 1 d . . . . .
H7B H 0.816(4) 0.272(2) 1.115(2) 0.033(5) Uiso 1 1 d . . . . .

loop_
_atom_site_aniso_label
_atom_site_aniso_U_11
_atom_site_aniso_U_22
_atom_site_aniso_U_33
_atom_site_aniso_U_23
_atom_site_aniso_U_13
_atom_site_aniso_U_12
Na1 0.0187(3) 0.0124(3) 0.0093(3) 0.0002(2) -0.0008(2) 0.0055(2)
Na2 0.0132(3) 0.0159(3) 0.0131(3) 0.0052(2) 0.0032(2) 0.0058(2)
O6 0.0129(3) 0.0139(4) 0.0082(3) 0.0011(3) -0.0003(3) 0.0054(3)
O1 0.0143(4) 0.0134(4) 0.0087(3) 0.0006(3) 0.0023(3) 0.0074(3)
O8 0.0144(4) 0.0152(4) 0.0107(4) 0.0026(3) 0.0029(3) 0.0077(3)
O3 0.0137(4) 0.0185(4) 0.0133(4) 0.0048(3) 0.0006(3) 0.0098(3)
O4 0.0137(4) 0.0136(4) 0.0142(4) 0.0043(3) 0.0039(3) 0.0088(3)
O2 0.0194(4) 0.0187(4) 0.0084(4) -0.0019(3) -0.0005(3) 0.0100(3)
O7 0.0144(4) 0.0166(4) 0.0092(4) 0.0019(3) 0.0013(3) 0.0055(3)
O5 0.0187(4) 0.0233(4) 0.0083(4) -0.0009(3) -0.0003(3) 0.0114(3)
N2 0.0092(4) 0.0110(4) 0.0078(4) 0.0015(3) 0.0008(3) 0.0052(3)
N1 0.0095(4) 0.0094(4) 0.0091(4) 0.0031(3) 0.0022(3) 0.0027(3)
N4 0.0102(4) 0.0101(4) 0.0097(4) 0.0017(3) 0.0024(3) 0.0035(3)
N3 0.0104(4) 0.0116(4) 0.0089(4) 0.0030(3) 0.0011(3) 0.0032(3)
C4 0.0101(4) 0.0087(4) 0.0095(5) 0.0019(4) 0.0029(3) 0.0043(3)
C2 0.0088(4) 0.0101(4) 0.0083(4) 0.0032(3) 0.0022(3) 0.0023(3)
C3 0.0093(4) 0.0086(4) 0.0089(4) 0.0026(3) 0.0024(3) 0.0023(3)
C1 0.0096(4) 0.0105(4) 0.0074(4) 0.0026(4) 0.0006(3) 0.0034(3)

loop_
_atom_type_symbol
_atom_type_description
_atom_type_scat_dispersion_real
_atom_type_scat_dispersion_imag
_atom_type_scat_source
C C 0.0033 0.0016 'International Tables Vol C Tables 4.2.6.8 and 6.1.1.4'
H H 0.0000 0.0000 'International Tables Vol C Tables 4.2.6.8 and 6.1.1.4'
N N 0.0061 0.0033 'International Tables Vol C Tables 4.2.6.8 and 6.1.1.4'
Na Na 0.0362 0.0249 'International Tables Vol C Tables 4.2.6.8 and 6.1.1.4'
O O 0.0106 0.0060 'International Tables Vol C Tables 4.2.6.8 and 6.1.1.4'

loop_
_geom_angle_atom_site_label_1
_geom_angle_atom_site_label_2
_geom_angle_atom_site_label_3
_geom_angle
_geom_angle_site_symmetry_1
_geom_angle_site_symmetry_3
_geom_angle_publ_flag
O6 Na1 O6 180.0 . 2_767 ?
O6 Na1 O7 81.61(3) . . ?
O6 Na1 O7 98.39(3) 2_767 . ?
O6 Na1 O7 98.39(3) . 2_767 ?
O6 Na1 O7 81.61(3) 2_767 2_767 ?
O6 Na1 O5 71.45(3) . . ?
O6 Na1 O5 108.55(3) . 2_767 ?
O6 Na1 O5 108.55(3) 2_767 . ?
O6 Na1 O5 71.45(3) 2_767 2_767 ?
O7 Na1 O7 180.0 2_767 . ?
O5 Na1 O7 96.28(3) . . ?
O5 Na1 O7 83.72(3) . 2_767 ?
O5 Na1 O7 96.28(3) 2_767 2_767 ?
O5 Na1 O7 83.72(3) 2_767 . ?
O5 Na1 O5 180.00(4) . 2_767 ?
O8 Na2 O8 180.00(3) 2_757 . ?
O8 Na2 O2 97.51(3) . 1_656 ?
O8 Na2 O2 82.49(3) 2_757 1_656 ?
O8 Na2 O2 82.49(3) . 2_656 ?
O8 Na2 O2 97.51(3) 2_757 2_656 ?
O8 Na2 O7 93.53(3) 2_757 . ?
O8 Na2 O7 86.47(3) . . ?
O8 Na2 O7 93.53(3) . 2_757 ?
O8 Na2 O7 86.47(3) 2_757 2_757 ?
O8 Na2 H8B 16.5(4) . . ?
O8 Na2 H8B 163.5(4) 2_757 . ?
O2 Na2 O2 180.0 1_656 2_656 ?
O2 Na2 H8B 106.6(4) 1_656 . ?
O2 Na2 H8B 73.4(4) 2_656 . ?
O7 Na2 O2 84.06(3) 2_757 1_656 ?
O7 Na2 O2 95.94(3) 2_757 2_656 ?
O7 Na2 O2 95.94(3) . 1_656 ?
O7 Na2 O2 84.06(3) . 2_656 ?
O7 Na2 O7 180.0 . 2_757 ?
O7 Na2 H8B 107.9(4) 2_757 . ?
O7 Na2 H8B 72.1(4) . . ?
C3 O6 Na1 135.46(7) . . ?
Na2 O8 H8A 117.8(15) . . ?
Na2 O8 H8B 103.5(14) . . ?
H8A O8 H8B 103.3(19) . . ?
N3 O2 Na2 120.60(6) . 1_454 ?
Na1 O7 H7A 103.4(16) . . ?
Na1 O7 H7B 106.5(14) . . ?
Na2 O7 Na1 127.62(3) . . ?
Na2 O7 H7A 108.7(16) . . ?
Na2 O7 H7B 106.1(14) . . ?
H7A O7 H7B 102(2) . . ?
N4 O5 Na1 139.30(7) . . ?
C2 N2 H2 115.1(11) . . ?
C3 N2 C2 128.53(8) . . ?
C3 N2 H2 116.4(11) . . ?
C4 N1 C1 121.56(9) . . ?
O4 N4 O5 123.09(9) . . ?
O4 N4 C4 118.21(8) . . ?
O5 N4 C4 118.68(8) . . ?
O3 N3 O2 123.19(8) . . ?
O3 N3 C1 118.42(8) . . ?
O2 N3 C1 118.39(8) . . ?
N1 C4 N4 114.97(8) . . ?
N1 C4 C3 123.58(9) . . ?
C3 C4 N4 121.45(9) . . ?
O1 C2 N2 119.32(9) . . ?
O1 C2 C1 128.79(9) . . ?
N2 C2 C1 111.87(8) . . ?
O6 C3 N2 119.74(9) . . ?
O6 C3 C4 128.96(9) . . ?
N2 C3 C4 111.30(8) . . ?
N1 C1 N3 115.04(8) . . ?
N1 C1 C2 123.10(9) . . ?
C2 C1 N3 121.86(9) . . ?

loop_
_geom_bond_atom_site_label_1
_geom_bond_atom_site_label_2
_geom_bond_distance
_geom_bond_site_symmetry_2
_geom_bond_publ_flag
Na1 O6 2.3183(7) . ?
Na1 O6 2.3183(7) 2_767 ?
Na1 O7 2.4169(8) . ?
Na1 O7 2.4169(8) 2_767 ?
Na1 O5 2.3913(8) . ?
Na1 O5 2.3913(8) 2_767 ?
Na2 O8 2.3693(8) 2_757 ?
Na2 O8 2.3693(8) . ?
Na2 O2 2.5619(8) 1_656 ?
Na2 O2 2.5619(8) 2_656 ?
Na2 O7 2.4012(8) . ?
Na2 O7 2.4013(8) 2_757 ?
Na2 H8B 2.66(2) . ?
O6 C3 1.2313(12) . ?
O1 C2 1.2371(12) . ?
O8 H8A 0.83(2) . ?
O8 H8B 0.78(2) . ?
O3 N3 1.2251(11) . ?
O4 N4 1.2279(11) . ?
O2 N3 1.2402(11) . ?
O7 H7A 0.80(2) . ?
O7 H7B 0.79(2) . ?
O5 N4 1.2344(12) . ?
N2 C2 1.3818(12) . ?
N2 C3 1.3817(13) . ?
N2 H2 0.843(17) . ?
N1 C4 1.3028(13) . ?
N1 C1 1.3101(13) . ?
N4 C4 1.4560(12) . ?
N3 C1 1.4500(12) . ?
C4 C3 1.4517(13) . ?
C2 C1 1.4457(13) . ?

loop_
_geom_torsion_atom_site_label_1
_geom_torsion_atom_site_label_2
_geom_torsion_atom_site_label_3
_geom_torsion_atom_site_label_4
_geom_torsion
_geom_torsion_site_symmetry_1
_geom_torsion_site_symmetry_2
_geom_torsion_site_symmetry_3
_geom_torsion_site_symmetry_4
_geom_torsion_publ_flag
Na1 O6 C3 N2 178.82(6) . . . . ?
Na1 O6 C3 C4 -0.53(17) . . . . ?
Na1 O5 N4 O4 -151.04(8) . . . . ?
Na1 O5 N4 C4 30.36(15) . . . . ?
Na2 O2 N3 O3 -6.55(13) 1_454 . . . ?
Na2 O2 N3 C1 173.60(6) 1_454 . . . ?
O1 C2 C1 N1 176.09(10) . . . . ?
O1 C2 C1 N3 -3.53(16) . . . . ?
O3 N3 C1 N1 1.38(14) . . . . ?
O3 N3 C1 C2 -178.97(9) . . . . ?
O4 N4 C4 N1 -8.77(13) . . . . ?
O4 N4 C4 C3 170.84(9) . . . . ?
O2 N3 C1 N1 -178.76(9) . . . . ?
O2 N3 C1 C2 0.89(14) . . . . ?
O5 N4 C4 N1 169.90(9) . . . . ?
O5 N4 C4 C3 -10.48(14) . . . . ?
N2 C2 C1 N1 -1.78(14) . . . . ?
N2 C2 C1 N3 178.60(8) . . . . ?
N1 C4 C3 O6 176.84(10) . . . . ?
N1 C4 C3 N2 -2.55(14) . . . . ?
N4 C4 C3 O6 -2.74(17) . . . . ?
N4 C4 C3 N2 177.87(8) . . . . ?
C4 N1 C1 N3 179.73(9) . . . . ?
C4 N1 C1 C2 0.09(16) . . . . ?
C2 N2 C3 O6 -178.83(9) . . . . ?
C2 N2 C3 C4 0.62(14) . . . . ?
C3 N2 C2 O1 -176.77(9) . . . . ?
C3 N2 C2 C1 1.33(14) . . . . ?
C1 N1 C4 N4 -178.11(8) . . . . ?
C1 N1 C4 C3 2.29(16) . . . . ?
